data_4101043
_journal_name_full 'Journal of the American Chemical Society'
_journal_paper_doi 10.1021/ja056575j
_journal_year 2006
_chemical_formula_moiety 'C27 H14 Br2 F6 N2 '
_chemical_formula_sum 'C27 H14 Br2 F6 N2'
_chemical_formula_weight 640.22
_space_group_IT_number 2
_space_group_name_Hall '-P 1'
_space_group_name_H-M_alt 'P -1'
_symmetry_cell_setting triclinic
_symmetry_Int_Tables_number 2
_symmetry_space_group_name_Hall '-P 1'
_symmetry_space_group_name_H-M 'P -1'
_cell_angle_alpha 74.45(4)
_cell_angle_beta 72.42(5)
_cell_angle_gamma 85.95(4)
_cell_formula_units_Z 2
_cell_length_a 8.52(1)
_cell_length_b 10.69(1)
_cell_length_c 14.00(2)
_cell_measurement_temperature 123.1
_cell_volume 1171(2)
_exptl_crystal_density_diffrn 1.815
_cod_original_formula_sum 'C27 H14 Br2 F6 N2 '
_cod_database_code 4101043

loop_
_symmetry_equiv_pos_site_id
_symmetry_equiv_pos_as_xyz
1 +X,+Y,+Z
2 -X,-Y,-Z

loop_
_atom_site_label
_atom_site_type_symbol
_atom_site_fract_x
_atom_site_fract_y
_atom_site_fract_z
_atom_site_U_iso_or_equiv
_atom_site_adp_type
_atom_site_occupancy
_atom_site_symmetry_multiplicity
_atom_site_calc_flag
_atom_site_refinement_flags
_atom_site_disorder_assembly
_atom_site_disorder_group
Br(1) Br 0.0661(1) 0.37360(8) 0.29176(7) 0.0390(3) Uani 1.00 1 d . . .
Br(2) Br 0.5835(1) 0.02706(8) 0.16616(7) 0.0408(3) Uani 1.00 1 d . . .
F(1) F 0.2556(6) -0.0618(4) 0.1203(3) 0.033(1) Uani 1.00 1 d . . .
F(2) F 0.0105(6) -0.1234(4) 0.2108(4) 0.032(1) Uani 1.00 1 d . . .
F(3) F 0.1965(6) -0.2635(4) 0.1804(3) 0.031(1) Uani 1.00 1 d . . .
F(4) F 0.1398(5) 0.1411(4) 0.4646(3) 0.0273(9) Uani 1.00 1 d . . .
F(5) F 0.4039(6) 0.1305(4) 0.4185(3) 0.0273(9) Uani 1.00 1 d . . .
F(6) F 0.2655(6) 0.0229(4) 0.5684(3) 0.030(1) Uani 1.00 1 d . . .
N(1) N 0.0686(7) 0.1181(5) 0.2400(4) 0.018(1) Uani 1.00 1 d . . .
N(2) N -0.0504(8) 0.1422(6) 0.2201(5) 0.028(1) Uani 1.00 1 d . . .
C(1) C 0.3268(7) 0.2035(5) 0.2237(4) 0.012(1) Uani 1.00 1 d . . .
C(2) C 0.2796(7) 0.3315(6) 0.2256(5) 0.013(1) Uani 1.00 1 d . . .
C(3) C 0.3886(8) 0.4347(6) 0.1825(5) 0.016(1) Uani 1.00 1 d . . .
C(4) C 0.5562(8) 0.4177(6) 0.1371(5) 0.013(1) Uani 1.00 1 d . . .
C(5) C 0.6100(8) 0.2917(6) 0.1369(5) 0.016(1) Uani 1.00 1 d . . .
C(6) C 0.4975(8) 0.1891(6) 0.1777(5) 0.015(1) Uani 1.00 1 d . . .
C(7) C 0.2255(8) -0.0366(6) 0.3303(5) 0.013(1) Uani 1.00 1 d . . .
C(8) C 0.2097(8) -0.1524(6) 0.3025(5) 0.015(1) Uani 1.00 1 d . . .
C(9) C 0.2242(8) -0.2743(6) 0.3647(5) 0.015(1) Uani 1.00 1 d . . .
C(10) C 0.2593(8) -0.2905(6) 0.4597(5) 0.012(1) Uani 1.00 1 d . . .
C(11) C 0.2783(8) -0.1763(6) 0.4877(5) 0.015(1) Uani 1.00 1 d . . .
C(12) C 0.2595(8) -0.0554(6) 0.4262(5) 0.014(1) Uani 1.00 1 d . . .
C(13) C 0.2085(8) 0.0943(6) 0.2650(5) 0.015(1) Uani 1.00 1 d . . .
C(14) C 0.6709(9) 0.5301(6) 0.0977(5) 0.018(1) Uani 1.00 1 d . . .
C(15) C 0.616(1) 0.6539(7) 0.0584(5) 0.026(2) Uani 1.00 1 d . . .
C(16) C 0.721(1) 0.7620(7) 0.0285(5) 0.031(2) Uani 1.00 1 d . . .
C(17) C 0.880(1) 0.7460(9) 0.0381(6) 0.039(2) Uani 1.00 1 d . . .
C(18) C 0.934(1) 0.6244(8) 0.0777(6) 0.030(2) Uani 1.00 1 d . . .
C(19) C 0.8295(9) 0.5167(7) 0.1069(5) 0.021(1) Uani 1.00 1 d . . .
C(20) C 0.1729(9) -0.1541(6) 0.1974(5) 0.022(2) Uani 1.00 1 d . . .
C(21) C 0.2807(9) 0.0645(5) 0.4657(4) 0.013(1) Uani 1.00 1 d . . .
C(22) C 0.2776(8) -0.4202(6) 0.5269(5) 0.013(1) Uani 1.00 1 d . . .
C(23) C 0.2030(8) -0.5294(6) 0.5214(5) 0.015(1) Uani 1.00 1 d . . .
C(24) C 0.2176(9) -0.6504(6) 0.5855(5) 0.020(1) Uani 1.00 1 d . . .
C(25) C 0.3070(9) -0.6664(6) 0.6549(5) 0.020(1) Uani 1.00 1 d . . .
C(26) C 0.3843(8) -0.5582(7) 0.6601(5) 0.019(1) Uani 1.00 1 d . . .
C(27) C 0.3684(8) -0.4362(6) 0.5973(5) 0.015(1) Uani 1.00 1 d . . .
H(3) H 0.2105 -0.3472 0.3437 0.018 Uiso 1.00 1 c R . .
H(1) H 0.3498 0.5179 0.1837 0.019 Uiso 1.00 1 c R . .
H(12) H 0.3159 -0.7480 0.6978 0.024 Uiso 1.00 1 c R . .
H(2) H 0.7212 0.2762 0.1096 0.019 Uiso 1.00 1 c R . .
H(4) H 0.3040 -0.1829 0.5489 0.018 Uiso 1.00 1 c R . .
H(5) H 0.5099 0.6646 0.0520 0.031 Uiso 1.00 1 c R . .
H(6) H 0.6841 0.8444 0.0022 0.037 Uiso 1.00 1 c R . .
H(7) H 0.9497 0.8176 0.0178 0.047 Uiso 1.00 1 c R . .
H(8) H 1.0389 0.6138 0.0850 0.036 Uiso 1.00 1 c R . .
H(9) H 0.8670 0.4346 0.1329 0.025 Uiso 1.00 1 c R . .
H(10) H 0.1432 -0.5207 0.4744 0.018 Uiso 1.00 1 c R . .
H(11) H 0.1663 -0.7220 0.5816 0.024 Uiso 1.00 1 c R . .
H(13) H 0.4466 -0.5681 0.7059 0.023 Uiso 1.00 1 c R . .
H(14) H 0.4185 -0.3646 0.6021 0.018 Uiso 1.00 1 c R . .

loop_
_atom_site_aniso_label
_atom_site_aniso_U_11
_atom_site_aniso_U_22
_atom_site_aniso_U_33
_atom_site_aniso_U_12
_atom_site_aniso_U_13
_atom_site_aniso_U_23
Br(1) 0.0350(5) 0.0334(5) 0.0460(6) 0.0028(4) -0.0087(4) -0.0103(4)
Br(2) 0.0371(6) 0.0299(5) 0.0530(6) 0.0001(4) -0.0080(4) -0.0125(4)
F(1) 0.059(3) 0.023(2) 0.017(2) -0.018(2) -0.010(2) 0.001(2)
F(2) 0.037(3) 0.033(2) 0.036(2) 0.000(2) -0.021(2) -0.010(2)
F(3) 0.055(3) 0.022(2) 0.026(2) 0.001(2) -0.022(2) -0.008(2)
F(4) 0.033(2) 0.023(2) 0.033(2) 0.012(2) -0.014(2) -0.016(2)
F(5) 0.034(3) 0.021(2) 0.034(2) -0.005(2) -0.017(2) -0.011(2)
F(6) 0.059(3) 0.016(2) 0.019(2) -0.002(2) -0.016(2) -0.005(2)
N(1) 0.020(3) 0.012(2) 0.022(3) -0.006(2) -0.008(2) -0.001(2)
N(2) 0.025(3) 0.024(3) 0.034(3) -0.005(3) -0.012(3) -0.001(3)
C(1) 0.016(3) 0.009(3) 0.012(3) -0.003(2) -0.007(2) -0.000(2)
C(2) 0.012(3) 0.012(3) 0.014(3) 0.001(2) -0.004(2) -0.002(2)
C(3) 0.019(3) 0.015(3) 0.014(3) 0.000(2) -0.006(2) -0.003(2)
C(4) 0.022(3) 0.007(3) 0.013(3) -0.004(2) -0.009(2) -0.002(2)
C(5) 0.018(3) 0.012(3) 0.018(3) -0.003(2) -0.004(2) -0.005(2)
C(6) 0.022(3) 0.008(3) 0.017(3) -0.003(2) -0.007(2) -0.003(2)
C(7) 0.016(3) 0.007(3) 0.017(3) -0.004(2) -0.007(2) -0.002(2)
C(8) 0.022(3) 0.010(3) 0.014(3) -0.007(2) -0.006(2) -0.001(2)
C(9) 0.015(3) 0.013(3) 0.020(3) -0.001(2) -0.008(2) -0.004(2)
C(10) 0.016(3) 0.008(3) 0.014(3) 0.000(2) -0.004(2) -0.004(2)
C(11) 0.014(3) 0.014(3) 0.019(3) -0.001(2) -0.006(2) -0.006(2)
C(12) 0.013(3) 0.011(3) 0.017(3) -0.004(2) -0.003(2) -0.005(2)
C(13) 0.016(3) 0.009(3) 0.021(3) -0.004(2) -0.009(2) 0.001(2)
C(14) 0.028(4) 0.014(3) 0.011(3) -0.011(3) -0.003(2) 0.000(2)
C(15) 0.045(5) 0.015(3) 0.019(3) -0.010(3) -0.012(3) -0.000(3)
C(16) 0.058(6) 0.015(3) 0.016(3) -0.015(3) -0.008(3) 0.001(3)
C(17) 0.052(6) 0.042(5) 0.016(3) -0.035(4) 0.010(3) -0.009(3)
C(18) 0.036(4) 0.032(4) 0.022(3) -0.017(3) 0.001(3) -0.014(3)
C(19) 0.022(4) 0.022(3) 0.018(3) -0.010(3) -0.000(3) -0.007(3)
C(20) 0.021(3) 0.010(3) 0.030(3) -0.017(3) -0.022(3) 0.023(3)
C(21) 0.039(4) 0.000(2) 0.006(2) 0.014(2) -0.015(3) -0.003(2)
C(22) 0.014(3) 0.009(3) 0.012(3) 0.000(2) 0.002(2) -0.003(2)
C(23) 0.011(3) 0.012(3) 0.018(3) -0.003(2) 0.000(2) -0.002(2)
C(24) 0.023(4) 0.013(3) 0.020(3) -0.001(3) -0.001(3) -0.002(3)
C(25) 0.023(4) 0.013(3) 0.016(3) 0.002(3) 0.001(3) -0.000(2)
C(26) 0.022(3) 0.022(3) 0.014(3) 0.002(3) -0.007(3) -0.005(3)
C(27) 0.018(3) 0.015(3) 0.014(3) -0.002(2) -0.004(2) -0.007(2)

loop_
_geom_bond_atom_site_label_1
_geom_bond_atom_site_label_2
_geom_bond_distance
_geom_bond_publ_flag
_geom_bond_site_symmetry_1
_geom_bond_site_symmetry_2
Br(1) C(2) 1.860(6) ? . .
Br(2) C(6) 1.862(6) ? . .
F(1) C(20) 1.305(7) ? . .
F(2) C(20) 1.368(9) ? . .
F(3) C(20) 1.246(8) ? . .
F(4) C(21) 1.406(8) ? . .
F(5) C(21) 1.214(7) ? . .
F(6) C(21) 1.354(7) ? . .
N(1) N(2) 1.13(1) ? . .
N(1) C(13) 1.33(1) ? . .
C(1) C(2) 1.404(8) ? . .
C(1) C(6) 1.417(8) ? . .
C(1) C(13) 1.473(8) ? . .
C(2) C(3) 1.376(9) ? . .
C(3) C(4) 1.398(9) ? . .
C(4) C(5) 1.393(9) ? . .
C(4) C(14) 1.480(9) ? . .
C(5) C(6) 1.389(9) ? . .
C(7) C(8) 1.42(1) ? . .
C(7) C(12) 1.42(1) ? . .
C(7) C(13) 1.477(8) ? . .
C(8) C(9) 1.380(8) ? . .
C(8) C(20) 1.60(1) ? . .
C(9) C(10) 1.41(1) ? . .
C(10) C(11) 1.41(1) ? . .
C(10) C(22) 1.480(8) ? . .
C(11) C(12) 1.377(8) ? . .
C(12) C(21) 1.57(1) ? . .
C(14) C(15) 1.397(9) ? . .
C(14) C(19) 1.39(1) ? . .
C(15) C(16) 1.40(1) ? . .
C(16) C(17) 1.40(1) ? . .
C(17) C(18) 1.37(1) ? . .
C(18) C(19) 1.40(1) ? . .
C(22) C(23) 1.40(1) ? . .
C(22) C(27) 1.40(1) ? . .
C(23) C(24) 1.384(8) ? . .
C(24) C(25) 1.38(1) ? . .
C(25) C(26) 1.40(1) ? . .
C(26) C(27) 1.387(8) ? . .
C(3) H(1) 0.9300 ? . .
C(5) H(2) 0.9300 ? . .
C(9) H(3) 0.9301 ? . .
C(11) H(4) 0.9301 ? . .
C(15) H(5) 0.9301 ? . .
C(16) H(6) 0.9300 ? . .
C(17) H(7) 0.9299 ? . .
C(18) H(8) 0.9300 ? . .
C(19) H(9) 0.9300 ? . .
C(23) H(10) 0.9299 ? . .
C(24) H(11) 0.9300 ? . .
C(25) H(12) 0.9300 ? . .
C(26) H(13) 0.9299 ? . .
C(27) H(14) 0.9300 ? . .
H(1) C(3) 0.9300 ? . .
H(2) C(5) 0.9300 ? . .
H(5) C(15) 0.9301 ? . .
H(6) C(16) 0.9300 ? . .
H(7) C(17) 0.9299 ? . .
H(8) C(18) 0.9300 ? . .
H(9) C(19) 0.9300 ? . .
H(10) C(23) 0.9299 ? . .
